data_4026390
loop_
_publ_author_name
'Takakazu Kimoto'
'Kenro Tanaka'
'Masatoshi Kawahata'
'Kentaro Yamaguchi'
'Saika Otsubo'
'Yoshimasa Sakai'
'Yuuki Ono'
'Akira Ohno'
'Kenji Kobayashi'

_publ_section_title
;
 Bis(methylthio)tetracenes: Synthesis, Crystal-Packing Structures, and
 OFET Properties
;
_journal_name_full 'Journal of Organic Chemistry'
_journal_page_first 5018
_journal_page_last 5025
_journal_paper_doi 10.1021/jo200696a
_journal_volume 76
_journal_year 2011
_chemical_formula_moiety 'C20 H16 S2'
_chemical_formula_sum 'C20 H16 S2'
_chemical_formula_weight 320.45
_chemical_name_systematic
; 
5,12-bis(methylthio)tetracene 
;
_space_group_IT_number 15
_symmetry_cell_setting monoclinic
_symmetry_space_group_name_Hall '-C 2yc'
_symmetry_space_group_name_H-M 'C 1 2/c 1'
_atom_sites_solution_hydrogens geom
_atom_sites_solution_primary direct
_atom_sites_solution_secondary difmap
_audit_creation_method SHELXL-97
_cell_angle_alpha 90.00
_cell_angle_beta 98.344(4)
_cell_angle_gamma 90.00
_cell_formula_units_Z 8
_cell_length_a 28.461(7)
_cell_length_b 5.0778(12)
_cell_length_c 20.983(5)
_cell_measurement_reflns_used 1555
_cell_measurement_temperature 90
_cell_measurement_theta_max 26.69
_cell_measurement_theta_min 2.26
_cell_volume 3000.3(12)
_computing_cell_refinement SMART
_computing_data_collection 'SMART (Bruker, 1998)'
_computing_data_reduction 'SAINT (Bruker, 1998)'
_computing_molecular_graphics 'ORTEP-3 for Windows (Farrugia, 1997)'
_computing_publication_material 'SHELXL-97 (Sheldrick, 1997)'
_computing_structure_refinement 'SHELXL-97 (Sheldrick, 1997)'
_computing_structure_solution 'SHELXS-97 (Sheldrick, 1990)'
_diffrn_ambient_temperature 90
_diffrn_measured_fraction_theta_full 0.999
_diffrn_measured_fraction_theta_max 0.959
_diffrn_measurement_device_type 'Bruker SMART 1000 CCD area detector'
_diffrn_measurement_method '\f and \w scans'
_diffrn_radiation_monochromator graphite
_diffrn_radiation_source 'fine-focus sealed tube'
_diffrn_radiation_type MoK\a
_diffrn_radiation_wavelength 0.71073
_diffrn_reflns_av_R_equivalents 0.0490
_diffrn_reflns_av_sigmaI/netI 0.0730
_diffrn_reflns_limit_h_max 37
_diffrn_reflns_limit_h_min -37
_diffrn_reflns_limit_k_max 6
_diffrn_reflns_limit_k_min -3
_diffrn_reflns_limit_l_max 27
_diffrn_reflns_limit_l_min -26
_diffrn_reflns_number 8629
_diffrn_reflns_theta_full 25.00
_diffrn_reflns_theta_max 28.26
_diffrn_reflns_theta_min 1.45
_diffrn_standards_decay_% 0
_diffrn_standards_number 0
_exptl_absorpt_coefficient_mu 0.348
_exptl_absorpt_correction_type none
_exptl_crystal_colour red
_exptl_crystal_density_diffrn 1.419
_exptl_crystal_description needle
_exptl_crystal_F_000 1344
_exptl_crystal_size_max 0.50
_exptl_crystal_size_mid 0.12
_exptl_crystal_size_min 0.10
_refine_diff_density_max 0.592
_refine_diff_density_min -0.392
_refine_diff_density_rms 0.100
_refine_ls_extinction_method none
_refine_ls_goodness_of_fit_ref 1.021
_refine_ls_hydrogen_treatment constr
_refine_ls_matrix_type full
_refine_ls_number_parameters 201
_refine_ls_number_reflns 3569
_refine_ls_number_restraints 0
_refine_ls_restrained_S_all 1.021
_refine_ls_R_factor_all 0.0764
_refine_ls_R_factor_gt 0.0477
_refine_ls_shift/su_max 0.001
_refine_ls_shift/su_mean 0.000
_refine_ls_structure_factor_coef Fsqd
_refine_ls_weighting_details 'calc w=1/[\s^2^(Fo^2^)+(0.0587P)^2^+4.0130P] where P=(Fo^2^+2Fc^2^)/3'
_refine_ls_weighting_scheme calc
_refine_ls_wR_factor_gt 0.1109
_refine_ls_wR_factor_ref 0.1318
_reflns_number_gt 2507
_reflns_number_total 3569
_reflns_threshold_expression I>2\s(I)
_cod_data_source_file jo200696a_si_002.cif
_cod_data_source_block TK-1-163
_cod_database_code 4026390

loop_
_symmetry_equiv_pos_as_xyz
'x, y, z'
'-x, y, -z+1/2'
'x+1/2, y+1/2, z'
'-x+1/2, y+1/2, -z+1/2'
'-x, -y, -z'
'x, -y, z-1/2'
'-x+1/2, -y+1/2, -z'
'x+1/2, -y+1/2, z-1/2'

loop_
_atom_site_label
_atom_site_type_symbol
_atom_site_fract_x
_atom_site_fract_y
_atom_site_fract_z
_atom_site_U_iso_or_equiv
_atom_site_adp_type
_atom_site_occupancy
_atom_site_symmetry_multiplicity
_atom_site_calc_flag
_atom_site_refinement_flags
C1 C 0.84033(8) 0.6122(5) 0.91374(11) 0.0127(5) Uani 1 1 d .
C2 C 0.86974(8) 0.4125(5) 0.94223(11) 0.0132(5) Uani 1 1 d .
C3 C 0.85930(8) 0.2707(5) 0.99785(11) 0.0163(5) Uani 1 1 d .
H3 H 0.8320 0.3179 1.0165 0.020 Uiso 1 1 calc R
C4 C 0.88720(8) 0.0724(5) 1.02443(11) 0.0190(5) Uani 1 1 d .
H4 H 0.8792 -0.0180 1.0610 0.023 Uiso 1 1 calc R
C5 C 0.92838(8) -0.0014(5) 0.99794(11) 0.0187(5) Uani 1 1 d .
H5 H 0.9476 -0.1420 1.0167 0.022 Uiso 1 1 calc R
C6 C 0.94046(8) 0.1274(5) 0.94608(11) 0.0154(5) Uani 1 1 d .
H6 H 0.9684 0.0768 0.9294 0.018 Uiso 1 1 calc R
C7 C 0.91197(8) 0.3387(5) 0.91587(11) 0.0126(5) Uani 1 1 d .
C8 C 0.92372(8) 0.4735(5) 0.86178(11) 0.0131(5) Uani 1 1 d .
C9 C 0.89450(8) 0.6795(5) 0.83277(11) 0.0120(5) Uani 1 1 d .
C10 C 0.90555(8) 0.8209(5) 0.77922(11) 0.0132(5) Uani 1 1 d .
H10 H 0.9339 0.7788 0.7625 0.016 Uiso 1 1 calc R
C11 C 0.87668(8) 1.0195(5) 0.74999(11) 0.0131(5) Uani 1 1 d .
C12 C 0.88818(8) 1.1636(5) 0.69548(11) 0.0157(5) Uani 1 1 d .
H12 H 0.9165 1.1234 0.6785 0.019 Uiso 1 1 calc R
C13 C 0.85910(8) 1.3564(5) 0.66790(11) 0.0179(5) Uani 1 1 d .
H13 H 0.8672 1.4496 0.6318 0.021 Uiso 1 1 calc R
C14 C 0.81622(9) 1.4208(5) 0.69276(12) 0.0183(5) Uani 1 1 d .
H14 H 0.7962 1.5566 0.6731 0.022 Uiso 1 1 calc R
C15 C 0.80394(8) 1.2896(5) 0.74410(11) 0.0163(5) Uani 1 1 d .
H15 H 0.7753 1.3340 0.7599 0.020 Uiso 1 1 calc R
C16 C 0.83366(8) 1.0845(5) 0.77497(11) 0.0125(5) Uani 1 1 d .
C17 C 0.82248(8) 0.9499(5) 0.82817(11) 0.0140(5) Uani 1 1 d .
H17 H 0.7941 0.9947 0.8446 0.017 Uiso 1 1 calc R
C18 C 0.85154(8) 0.7493(5) 0.85875(11) 0.0122(5) Uani 1 1 d .
C19 C 0.74743(8) 0.4577(5) 0.91318(12) 0.0172(5) Uani 1 1 d .
H19A H 0.7591 0.2835 0.9280 0.021 Uiso 1 1 calc R
H19B H 0.7443 0.4652 0.8661 0.021 Uiso 1 1 calc R
H19C H 0.7164 0.4890 0.9268 0.021 Uiso 1 1 calc R
C20 C 1.01712(8) 0.6195(5) 0.86434(14) 0.0238(6) Uani 1 1 d .
H20A H 1.0207 0.6011 0.9113 0.029 Uiso 1 1 calc R
H20B H 1.0057 0.7970 0.8521 0.029 Uiso 1 1 calc R
H20C H 1.0479 0.5908 0.8497 0.029 Uiso 1 1 calc R
S1 S 0.78886(2) 0.70696(12) 0.94749(3) 0.01481(17) Uani 1 1 d .
S2 S 0.97492(2) 0.37942(12) 0.82739(3) 0.01565(17) Uani 1 1 d .

loop_
_atom_site_aniso_label
_atom_site_aniso_U_11
_atom_site_aniso_U_22
_atom_site_aniso_U_33
_atom_site_aniso_U_23
_atom_site_aniso_U_13
_atom_site_aniso_U_12
C1 0.0118(11) 0.0125(13) 0.0145(11) -0.0045(9) 0.0038(9) -0.0036(9)
C2 0.0136(11) 0.0124(13) 0.0130(11) -0.0028(9) 0.0003(9) -0.0040(9)
C3 0.0167(12) 0.0179(14) 0.0146(11) -0.0022(10) 0.0031(9) -0.0042(10)
C4 0.0217(12) 0.0222(15) 0.0125(11) 0.0020(10) 0.0002(9) -0.0041(11)
C5 0.0181(12) 0.0165(14) 0.0191(12) 0.0018(10) -0.0052(10) 0.0000(10)
C6 0.0125(11) 0.0146(13) 0.0179(12) -0.0032(10) -0.0015(9) -0.0009(9)
C7 0.0122(10) 0.0112(13) 0.0134(11) -0.0041(9) -0.0014(9) -0.0022(9)
C8 0.0117(11) 0.0134(13) 0.0146(11) -0.0046(10) 0.0034(9) -0.0018(9)
C9 0.0098(10) 0.0110(12) 0.0146(11) -0.0045(9) 0.0001(8) -0.0009(9)
C10 0.0111(10) 0.0136(13) 0.0149(11) -0.0051(10) 0.0024(9) -0.0023(9)
C11 0.0144(11) 0.0125(13) 0.0117(10) -0.0038(9) -0.0003(9) -0.0025(9)
C12 0.0169(11) 0.0161(14) 0.0142(11) -0.0014(10) 0.0022(9) -0.0025(10)
C13 0.0205(12) 0.0186(14) 0.0143(11) -0.0017(10) 0.0019(10) -0.0046(10)
C14 0.0181(12) 0.0135(14) 0.0212(13) 0.0012(10) -0.0041(10) 0.0022(10)
C15 0.0152(11) 0.0161(13) 0.0167(12) -0.0023(10) -0.0006(9) 0.0003(10)
C16 0.0119(11) 0.0112(13) 0.0140(11) -0.0048(9) 0.0004(9) 0.0009(9)
C17 0.0119(11) 0.0118(13) 0.0184(12) -0.0040(10) 0.0021(9) -0.0005(9)
C18 0.0116(10) 0.0108(13) 0.0140(11) -0.0032(9) 0.0011(9) -0.0022(9)
C19 0.0153(11) 0.0135(13) 0.0230(13) -0.0020(10) 0.0038(10) -0.0028(10)
C20 0.0130(11) 0.0215(15) 0.0378(15) -0.0071(12) 0.0061(11) -0.0025(11)
S1 0.0139(3) 0.0143(3) 0.0175(3) -0.0033(2) 0.0063(2) -0.0014(2)
S2 0.0125(3) 0.0145(3) 0.0206(3) -0.0025(2) 0.0048(2) 0.0012(2)

loop_
_atom_type_symbol
_atom_type_description
_atom_type_scat_dispersion_real
_atom_type_scat_dispersion_imag
_atom_type_scat_source
C C 0.0033 0.0016 'International Tables Vol C Tables 4.2.6.8 and 6.1.1.4'
S S 0.1246 0.1234 'International Tables Vol C Tables 4.2.6.8 and 6.1.1.4'
H H 0.0000 0.0000 'International Tables Vol C Tables 4.2.6.8 and 6.1.1.4'

loop_
_geom_angle_atom_site_label_1
_geom_angle_atom_site_label_2
_geom_angle_atom_site_label_3
_geom_angle
C2 C1 C18 120.8(2)
C2 C1 S1 120.20(17)
C18 C1 S1 118.92(18)
C1 C2 C7 120.4(2)
C1 C2 C3 122.0(2)
C7 C2 C3 117.5(2)
C4 C3 C2 122.0(2)
C4 C3 H3 119.0
C2 C3 H3 119.0
C3 C4 C5 120.3(2)
C3 C4 H4 119.9
C5 C4 H4 119.9
C6 C5 C4 120.5(2)
C6 C5 H5 119.8
C4 C5 H5 119.8
C5 C6 C7 121.5(2)
C5 C6 H6 119.3
C7 C6 H6 119.3
C8 C7 C6 122.3(2)
C8 C7 C2 119.4(2)
C6 C7 C2 118.3(2)
C7 C8 C9 120.8(2)
C7 C8 S2 120.01(18)
C9 C8 S2 119.15(17)
C8 C9 C10 122.3(2)
C8 C9 C18 119.5(2)
C10 C9 C18 118.2(2)
C11 C10 C9 122.5(2)
C11 C10 H10 118.7
C9 C10 H10 118.7
C10 C11 C12 122.3(2)
C10 C11 C16 119.1(2)
C12 C11 C16 118.6(2)
C13 C12 C11 120.8(2)
C13 C12 H12 119.6
C11 C12 H12 119.6
C12 C13 C14 120.6(2)
C12 C13 H13 119.7
C14 C13 H13 119.7
C15 C14 C13 120.6(2)
C15 C14 H14 119.7
C13 C14 H14 119.7
C14 C15 C16 120.8(2)
C14 C15 H15 119.6
C16 C15 H15 119.6
C17 C16 C15 122.2(2)
C17 C16 C11 119.2(2)
C15 C16 C11 118.6(2)
C16 C17 C18 122.4(2)
C16 C17 H17 118.8
C18 C17 H17 118.8
C17 C18 C1 122.5(2)
C17 C18 C9 118.5(2)
C1 C18 C9 119.0(2)
S1 C19 H19A 109.5
S1 C19 H19B 109.5
H19A C19 H19B 109.5
S1 C19 H19C 109.5
H19A C19 H19C 109.5
H19B C19 H19C 109.5
S2 C20 H20A 109.5
S2 C20 H20B 109.5
H20A C20 H20B 109.5
S2 C20 H20C 109.5
H20A C20 H20C 109.5
H20B C20 H20C 109.5
C1 S1 C19 100.30(11)
C8 S2 C20 100.21(11)

loop_
_geom_bond_atom_site_label_1
_geom_bond_atom_site_label_2
_geom_bond_distance
C1 C2 1.393(3)
C1 C18 1.423(3)
C1 S1 1.783(2)
C2 C7 1.443(3)
C2 C3 1.439(3)
C3 C4 1.352(3)
C3 H3 0.9500
C4 C5 1.419(3)
C4 H4 0.9500
C5 C6 1.356(3)
C5 H5 0.9500
C6 C7 1.436(3)
C6 H6 0.9500
C7 C8 1.407(3)
C8 C9 1.417(3)
C8 S2 1.783(2)
C9 C10 1.407(3)
C9 C18 1.453(3)
C10 C11 1.386(3)
C10 H10 0.9500
C11 C12 1.435(3)
C11 C16 1.438(3)
C12 C13 1.356(3)
C12 H12 0.9500
C13 C14 1.433(3)
C13 H13 0.9500
C14 C15 1.355(3)
C14 H14 0.9500
C15 C16 1.436(3)
C15 H15 0.9500
C16 C17 1.385(3)
C17 C18 1.407(3)
C17 H17 0.9500
C19 S1 1.807(2)
C19 H19A 0.9800
C19 H19B 0.9800
C19 H19C 0.9800
C20 S2 1.805(3)
C20 H20A 0.9800
C20 H20B 0.9800
C20 H20C 0.9800

loop_
_geom_torsion_atom_site_label_1
_geom_torsion_atom_site_label_2
_geom_torsion_atom_site_label_3
_geom_torsion_atom_site_label_4
_geom_torsion
C18 C1 C2 C7 -0.8(3)
S1 C1 C2 C7 -178.73(17)
C18 C1 C2 C3 180.0(2)
S1 C1 C2 C3 2.0(3)
C1 C2 C3 C4 178.2(2)
C7 C2 C3 C4 -1.1(3)
C2 C3 C4 C5 0.4(4)
C3 C4 C5 C6 0.6(4)
C4 C5 C6 C7 -0.8(4)
C5 C6 C7 C8 -179.6(2)
C5 C6 C7 C2 0.1(3)
C1 C2 C7 C8 1.2(3)
C3 C2 C7 C8 -179.5(2)
C1 C2 C7 C6 -178.5(2)
C3 C2 C7 C6 0.8(3)
C6 C7 C8 C9 179.4(2)
C2 C7 C8 C9 -0.3(3)
C6 C7 C8 S2 1.3(3)
C2 C7 C8 S2 -178.43(17)
C7 C8 C9 C10 179.1(2)
S2 C8 C9 C10 -2.8(3)
C7 C8 C9 C18 -0.9(3)
S2 C8 C9 C18 177.23(17)
C8 C9 C10 C11 178.9(2)
C18 C9 C10 C11 -1.2(3)
C9 C10 C11 C12 179.8(2)
C9 C10 C11 C16 -0.1(3)
C10 C11 C12 C13 179.9(2)
C16 C11 C12 C13 -0.2(3)
C11 C12 C13 C14 0.1(4)
C12 C13 C14 C15 -0.2(4)
C13 C14 C15 C16 0.3(4)
C14 C15 C16 C17 178.9(2)
C14 C15 C16 C11 -0.4(3)
C10 C11 C16 C17 0.9(3)
C12 C11 C16 C17 -179.0(2)
C10 C11 C16 C15 -179.7(2)
C12 C11 C16 C15 0.3(3)
C15 C16 C17 C18 -179.8(2)
C11 C16 C17 C18 -0.5(4)
C16 C17 C18 C1 179.5(2)
C16 C17 C18 C9 -0.8(3)
C2 C1 C18 C17 179.2(2)
S1 C1 C18 C17 -2.8(3)
C2 C1 C18 C9 -0.4(3)
S1 C1 C18 C9 177.53(17)
C8 C9 C18 C17 -178.4(2)
C10 C9 C18 C17 1.6(3)
C8 C9 C18 C1 1.3(3)
C10 C9 C18 C1 -178.7(2)
C2 C1 S1 C19 -82.4(2)
C18 C1 S1 C19 99.6(2)
C7 C8 S2 C20 -97.7(2)
C9 C8 S2 C20 84.1(2)

loop_
_cod_related_entry_id
_cod_related_entry_database
_cod_related_entry_code
1 ChemSpider 30659387
